data_4323884
loop_
_publ_author_name
'Kazushi Mashima'
'Mitsuhiro Tanaka'
'Kazuhide Tani'
'Hiroshi Nakano'
'Akira Nakamura'

_publ_section_title
;
 Dinuclear Pd(I)-Pd(I) and Pt(II)...Pt(II) Complexes Supported by
 Tridentate Pyphos Ligands (Pyphos = 6-(Diphenylphosphino)-2-pyridonate)
;
_journal_name_full 'Inorganic Chemistry'
_journal_page_first 5244
_journal_page_last 5248
_journal_paper_doi 10.1021/ic951658u
_journal_volume 35
_journal_year 1996
_chemical_formula_sum 'C71 H58 Cl6 N4 O4 P4 Pd2'
_space_group_IT_number 15
_symmetry_cell_setting monoclinic
_symmetry_Int_Tables_number 15
_symmetry_space_group_name_Hall '-C 2yc'
_symmetry_space_group_name_H-M 'C 1 2/c 1'
_audit_creation_date 'Sat Jan 13 10:46:08 1996'
_audit_creation_method 'from TEXRAY.INF file'
_cell_angle_alpha 90
_cell_angle_beta 107.65(2)
_cell_angle_gamma 90
_cell_formula_units_Z 4.00
_cell_length_a 19.794(7)
_cell_length_b 14.753(7)
_cell_length_c 25.626(5)
_cell_measurement_reflns_used 18
_cell_measurement_temperature 23.0
_cell_measurement_theta_max 29.96
_cell_measurement_theta_min 29.10
_cell_volume 7131(5)
_computing_cell_refinement 'MSC/AFC Diffractometer Control'
_computing_data_collection 'MSC/AFC Diffractometer Control'
_computing_data_reduction 'teXsan: PROCESS (MSC)'
_computing_publication_material 'teXsan: FINISH (MSC)'
_computing_structure_refinement 'teXsan: LS (MSC)'
_diffrn_ambient_temperature 23.0
_diffrn_measurement_device AFC5R
_diffrn_measurement_method 'omega scans with profile analysis'
_diffrn_orient_matrix_UB_11 -0.02968
_diffrn_orient_matrix_UB_12 -0.00146
_diffrn_orient_matrix_UB_13 -0.03928
_diffrn_orient_matrix_UB_21 0.04020
_diffrn_orient_matrix_UB_22 -0.02821
_diffrn_orient_matrix_UB_23 -0.01016
_diffrn_orient_matrix_UB_31 -0.01770
_diffrn_orient_matrix_UB_32 -0.06161
_diffrn_orient_matrix_UB_33 0.00558
_diffrn_radiation_monochromator graphite
_diffrn_radiation_source 'Rigaku rotating anode'
_diffrn_radiation_type MoKalpha
_diffrn_radiation_wavelength 0.7107
_diffrn_reflns_av_R_equivalents 4.39
_diffrn_reflns_limit_h_max 0
_diffrn_reflns_limit_h_min 0
_diffrn_reflns_limit_k_max 0
_diffrn_reflns_limit_k_min 0
_diffrn_reflns_limit_l_max 0
_diffrn_reflns_limit_l_min 0
_diffrn_reflns_number 11162
_diffrn_reflns_theta_max 30.1130
_diffrn_standards_decay_% -0.70
_diffrn_standards_interval_count 100
_diffrn_standards_number 3
_exptl_absorpt_coefficient_mu_cm 8.609
_exptl_absorpt_correction_T_max 1.000
_exptl_absorpt_correction_T_min 0.845
_exptl_absorpt_correction_type psi-scan
_exptl_crystal_colour red
_exptl_crystal_density_diffrn 1.472
_exptl_crystal_description undefined
_exptl_crystal_F_000 3192.00
_exptl_crystal_size_max 0.300
_exptl_crystal_size_min 0.300
_refine_diff_density_max -0.65247
_refine_diff_density_min 1.06290
_refine_ls_extinction_coef 0.00000
_refine_ls_extinction_method Zachariasen_type_2_Gaussian_isotropic
_refine_ls_goodness_of_fit_obs 2.239
_refine_ls_hydrogen_treatment noref
_refine_ls_matrix_type full
_refine_ls_number_parameters 451
_refine_ls_number_reflns 4760
_refine_ls_number_restraints 0
_refine_ls_R_factor_obs 0.0577
_refine_ls_shift/esd_max 2.1772
_refine_ls_structure_factor_coef F
_refine_ls_weighting_scheme sigma
_refine_ls_wR_factor_obs 0.0804
_cod_data_source_file ic951658u_1.cif
_cod_data_source_block Pd2(pyphos)2(pyphosH)2
_cod_original_cell_volume 7131(4)
_cod_original_sg_symbol_H-M 'C 2/c '
_cod_original_formula_sum 'C71 H58 O4 N4 P4 Pd2 Cl6'
_cod_database_code 4323884

loop_
_symmetry_equiv_pos_as_xyz
'   +x,   +y,   +z'
'1/2+x,1/2+y,   +z'
'   -x,   +y,1/2-z'
1/2-x,1/2+y,1/2-z
'   -x,   -y,   -z'
'1/2-x,1/2-y,   -z'
'   +x,   -y,1/2+z'
1/2+x,1/2-y,1/2+z

loop_
_atom_site_aniso_label
_atom_site_aniso_U_11
_atom_site_aniso_U_22
_atom_site_aniso_U_33
_atom_site_aniso_U_12
_atom_site_aniso_U_13
_atom_site_aniso_U_23
Pd1 0.0301(3) 0.0315(4) 0.0276(3) -0.0009(4) 0.0083(2) -0.0005(4)
P1 0.034(1) 0.035(1) 0.030(1) -0.004(1) 0.0068(10) -0.0013(10)
P2 0.038(1) 0.041(1) 0.032(1) 0.003(1) 0.013(1) 0.002(1)
O1 0.063(5) 0.059(5) 0.043(4) 0.018(4) 0.010(4) -0.007(4)
O2 0.140(9) 0.056(6) 0.087(7) 0.004(6) 0.040(6) 0.030(5)
N1 0.030(4) 0.035(4) 0.035(4) 0.003(3) 0.006(3) 0.002(3)
N2 0.052(6) 0.048(5) 0.045(5) 0.004(4) 0.014(4) 0.016(4)
C1 0.038(6) 0.040(6) 0.048(6) 0.004(4) 0.013(5) 0.002(5)
C2 0.044(6) 0.053(7) 0.068(8) 0.023(5) 0.017(6) 0.005(6)
C3 0.054(8) 0.079(9) 0.042(7) 0.023(6) 0.006(6) 0.005(6)
C4 0.046(6) 0.070(8) 0.027(5) 0.009(5) 0.005(4) -0.004(5)
C5 0.032(5) 0.042(5) 0.030(5) 0.003(4) 0.006(4) 0.000(4)
C6 0.057(7) 0.040(6) 0.033(5) -0.009(5) 0.017(5) -0.006(4)
C7 0.049(7) 0.062(8) 0.058(8) -0.019(6) 0.016(6) -0.011(6)
C8 0.068(9) 0.082(10) 0.066(9) -0.030(8) 0.031(7) -0.023(8)
C9 0.12(1) 0.072(9) 0.069(10) -0.043(9) 0.050(10) -0.014(8)
C10 0.11(1) 0.052(8) 0.10(1) -0.002(8) 0.04(1) 0.007(8)
C11 0.069(8) 0.044(7) 0.065(8) -0.011(6) 0.025(6) 0.003(6)
C12 0.039(5) 0.048(7) 0.038(5) 0.000(4) 0.009(4) 0.002(4)
C13 0.048(6) 0.054(7) 0.041(6) 0.001(5) 0.009(5) 0.006(5)
C14 0.068(9) 0.085(10) 0.074(9) 0.010(7) 0.032(7) 0.038(8)
C15 0.089(10) 0.13(1) 0.048(7) -0.01(1) 0.010(7) 0.01(1)
C16 0.10(1) 0.14(2) 0.040(8) -0.02(1) -0.005(8) -0.025(9)
C17 0.081(9) 0.080(9) 0.041(7) -0.025(7) 0.009(6) -0.007(6)
C21 0.062(8) 0.078(9) 0.056(8) 0.011(7) 0.024(6) 0.020(7)
C22 0.079(10) 0.09(1) 0.063(9) 0.005(8) 0.028(7) 0.033(8)
C23 0.10(1) 0.10(1) 0.039(7) 0.002(9) 0.023(7) 0.010(7)
C24 0.090(9) 0.059(7) 0.043(6) 0.003(7) 0.023(6) 0.002(6)
C25 0.039(5) 0.057(7) 0.033(5) 0.004(4) 0.013(4) 0.010(4)
C26 0.040(6) 0.039(5) 0.047(6) 0.007(5) 0.010(5) 0.004(5)
C27 0.053(7) 0.066(7) 0.060(8) 0.021(6) 0.022(6) 0.011(6)
C28 0.051(7) 0.077(9) 0.076(9) 0.022(7) -0.010(6) -0.001(7)
C29 0.043(7) 0.073(9) 0.09(1) 0.012(6) 0.032(7) 0.014(8)
C30 0.050(8) 0.13(1) 0.053(8) 0.021(8) 0.021(6) 0.012(8)
C31 0.048(7) 0.11(1) 0.050(7) 0.006(7) 0.024(6) 0.008(7)
C32 0.048(6) 0.046(6) 0.040(6) -0.002(5) 0.023(5) -0.001(5)
C33 0.066(8) 0.055(7) 0.068(9) 0.001(6) 0.017(7) -0.001(6)
C34 0.09(1) 0.052(8) 0.10(1) 0.007(8) 0.023(9) 0.012(8)
C35 0.13(1) 0.047(8) 0.09(1) -0.018(9) 0.04(1) -0.012(8)
C36 0.12(1) 0.09(1) 0.056(9) -0.041(10) 0.029(9) -0.031(8)
C37 0.076(9) 0.065(8) 0.057(8) -0.007(7) 0.020(7) -0.006(6)
Cl1A 0.062(6) 0.042(5) 0.064(7) -0.002(4) 0.016(5) -0.005(4)
Cl1B 0.19(2) 0.18(2) 0.15(2) 0.00(1) -0.01(1) -0.03(1)
Cl2A 0.12(1) 0.076(10) 0.18(2) 0.023(9) 0.04(1) 0.04(1)
Cl2B 0.12(2) 0.12(2) 0.28(4) 0.04(1) 0.10(2) 0.01(2)
C101 0.09(1) 0.065(9) 0.13(1) 0.011(8) 0.02(1) 0.010(9)
Cl3 0.148(8) 0.111(7) 0.108(7) -0.035(6) 0.051(6) 0.017(6)
Cl4A 0.065(10) 0.10(1) 0.09(1) -0.003(9) 0.041(8) -0.01(1)
Cl4B 0.17(2) 0.07(1) 0.12(2) 0.03(1) 0.08(2) 0.01(1)
C102 0.09(2) 0.21(4) 0.06(2) -0.08(2) 0.05(2) -0.08(2)

loop_
_atom_site_label
_atom_site_fract_x
_atom_site_fract_y
_atom_site_fract_z
_atom_site_U_iso_or_equiv
_atom_site_thermal_displace_type
_atom_site_calc_flag
_atom_site_calc_attached_atom
Pd1 0.03233(3) 0.25590(5) 0.71226(3) 0.0298 Uij ? ?
P1 -0.0794(1) 0.2167(2) 0.6626(1) 0.0338 Uij ? ?
P2 0.0952(1) 0.2084(2) 0.6501(1) 0.0365 Uij ? ?
O1 -0.1287(4) 0.4164(5) 0.8002(3) 0.0562 Uij ? ?
O2 0.0861(6) 0.5121(6) 0.5688(4) 0.0929 Uij ? ?
N1 -0.1160(4) 0.3250(5) 0.7314(3) 0.0346 Uij ? ?
N2 0.0860(4) 0.3649(6) 0.5967(3) 0.0483 Uij ? ?
C1 -0.1496(5) 0.3938(7) 0.7490(4) 0.0419 Uij ? ?
C2 -0.2066(6) 0.4374(7) 0.7092(5) 0.0552 Uij ? ?
C3 -0.2280(6) 0.4124(9) 0.6567(5) 0.0603 Uij ? ?
C4 -0.1915(5) 0.3440(8) 0.6404(4) 0.0490 Uij ? ?
C5 -0.1367(5) 0.3031(6) 0.6773(4) 0.0353 Uij ? ?
C6 -0.1201(6) 0.1105(7) 0.6727(4) 0.0426 Uij ? ?
C7 -0.1930(6) 0.1035(8) 0.6608(5) 0.0566 Uij ? ?
C8 -0.2223(7) 0.0214(10) 0.6673(5) 0.0698 Uij ? ?
C9 -0.1790(9) -0.0524(10) 0.6858(6) 0.0823 Uij ? ?
C10 -0.1071(9) -0.0484(9) 0.6967(6) 0.0865 Uij ? ?
C11 -0.0761(6) 0.0354(7) 0.6905(5) 0.0585 Uij ? ?
C12 -0.1026(5) 0.2272(6) 0.5886(4) 0.0424 Uij ? ?
C13 -0.0842(5) 0.3062(7) 0.5673(4) 0.0487 Uij ? ?
C14 -0.1044(7) 0.3176(10) 0.5102(6) 0.0732 Uij ? ?
C15 -0.1376(8) 0.251(1) 0.4741(5) 0.0897 Uij ? ?
C16 -0.1540(8) 0.172(1) 0.4952(5) 0.0999 Uij ? ?
C17 -0.1383(7) 0.1595(9) 0.5531(5) 0.0695 Uij ? ?
C21 0.0811(6) 0.4309(9) 0.5567(5) 0.0639 Uij ? ?
C22 0.0693(7) 0.394(1) 0.5018(6) 0.0755 Uij ? ?
C23 0.0688(8) 0.304(1) 0.4927(5) 0.0801 Uij ? ?
C24 0.0758(6) 0.2409(8) 0.5365(4) 0.0633 Uij ? ?
C25 0.0837(5) 0.2731(7) 0.5875(4) 0.0427 Uij ? ?
C26 0.1929(5) 0.2043(7) 0.6743(4) 0.0426 Uij ? ?
C27 0.2273(6) 0.2043(8) 0.7299(5) 0.0588 Uij ? ?
C28 0.3023(6) 0.1994(9) 0.7484(5) 0.0744 Uij ? ?
C29 0.3392(6) 0.1928(9) 0.7110(6) 0.0672 Uij ? ?
C30 0.3040(7) 0.189(1) 0.6574(5) 0.0760 Uij ? ?
C31 0.2318(6) 0.1949(9) 0.6384(5) 0.0660 Uij ? ?
C32 0.0738(5) 0.0912(7) 0.6295(4) 0.0424 Uij ? ?
C33 0.1064(6) 0.0234(8) 0.6634(5) 0.0636 Uij ? ?
C34 0.0892(8) -0.0665(9) 0.6528(6) 0.0815 Uij ? ?
C35 0.0393(10) -0.0911(9) 0.6087(7) 0.0884 Uij ? ?
C36 0.0041(8) -0.026(1) 0.5746(5) 0.0856 Uij ? ?
C37 0.0201(7) 0.0656(8) 0.5843(5) 0.0662 Uij ? ?
Cl1A 1.0046(7) 0.3084(7) 0.1655(6) 0.0568 Uij ? ?
Cl1B 1.009(1) 0.313(2) 0.159(1) 0.1837 Uij ? ?
Cl2A 0.946(2) 0.484(2) 0.157(2) 0.1264 Uij ? ?
Cl2B 0.960(2) 0.497(3) 0.171(2) 0.1620 Uij ? ?
C101 1.0278(8) 0.4277(10) 0.1669(7) 0.0965 Uij ? ?
Cl3 0.2266(5) 0.4626(6) 0.4703(4) 0.1197 Uij ? ?
Cl4A 0.3285(9) 0.385(1) 0.5499(8) 0.0809 Uij ? ?
Cl4B 0.308(1) 0.328(1) 0.5401(9) 0.1123 Uij ? ?
C102 0.257(2) 0.406(3) 0.535(1) 0.1110 Uij ? ?
H1 -0.2302 0.4870 0.7212 0.0648 Uij ? ?
H2 -0.2682 0.4413 0.6309 0.0702 Uij ? ?
H3 -0.2045 0.3251 0.6024 0.0577 Uij ? ?
H4 -0.2237 0.1563 0.6473 0.0682 Uij ? ?
H5 -0.2739 0.0150 0.6592 0.0859 Uij ? ?
H6 -0.2008 -0.1094 0.6909 0.0932 Uij ? ?
H7 -0.0779 -0.1019 0.7073 0.1006 Uij ? ?
H8 -0.0246 0.0407 0.6986 0.0714 Uij ? ?
H9 -0.0576 0.3530 0.5912 0.0571 Uij ? ?
H10 -0.0938 0.3735 0.4949 0.0870 Uij ? ?
H11 -0.1487 0.2575 0.4347 0.1045 Uij ? ?
H12 -0.1764 0.1226 0.4708 0.1153 Uij ? ?
H13 -0.1534 0.1041 0.5679 0.0841 Uij ? ?
H14 0.0618 0.4341 0.4710 0.0904 Uij ? ?
H15 0.0634 0.2798 0.4562 0.0926 Uij ? ?
H16 0.0750 0.1748 0.5299 0.0733 Uij ? ?
H17 0.2000 0.2081 0.7556 0.0711 Uij ? ?
H18 0.3277 0.2004 0.7879 0.0864 Uij ? ?
H19 0.3902 0.1910 0.7232 0.0802 Uij ? ?
H20 0.3310 0.1832 0.6321 0.0869 Uij ? ?
H21 0.2076 0.1931 0.5993 0.0794 Uij ? ?
H22 0.1441 0.0388 0.6962 0.0738 Uij ? ?
H23 0.1121 -0.1139 0.6774 0.0956 Uij ? ?
H24 0.0263 -0.1527 0.5981 0.1013 Uij ? ?
H25 -0.0356 -0.0408 0.5416 0.0999 Uij ? ?
H26 -0.0066 0.1113 0.5589 0.0777 Uij ? ?

loop_
_atom_type_symbol
_atom_type_oxidation_number
_atom_type_number_in_cell
_atom_type_scat_dispersion_real
_atom_type_scat_dispersion_imag
_atom_type_scat_source
C 0 272 0.003 0.002 'International Tables'
H 0 208 0.000 0.000 'International Tables'
O 0 16 0.011 0.006 'International Tables'
N 0 16 0.006 0.003 'International Tables'
P 0 16 0.102 0.094 'International Tables'
Pd 0 8 -0.999 1.007 'International Tables'
Cl 0 24 0.148 0.159 'International Tables'
C 0 12 0.003 0.002 'International Tables'
H 0 24 0.000 0.000 'International Tables'
